data_8106312
loop_
_publ_author_name
'Ye, Jiang-Hai'
'Zhao, Chen-Liang'
'Zou, Juan'
'He, Kang'
'Teng, Chao-Jie'
'Pan, Lu-Tai'

_publ_section_title
;
 Crystal structure of
 Ent-7\b,20-epoxy-kaur-16-en-1\b,6\a,7\a,14\a,15\a-pentaol-20-one,
 C20H30O8
;
_journal_issue 5
_journal_name_full 'Zeitschrift f\"ur Kristallographie - New Crystal Structures'
_journal_page_first 827
_journal_page_last 828
_journal_paper_doi 10.1515/ncrs-2018-0038
_journal_volume 233
_journal_year 2018
_chemical_absolute_configuration .
_chemical_formula_moiety 'C20 H28 O7, H2 O'
_chemical_formula_sum 'C20 H30 O8'
_chemical_formula_weight 398.44
_space_group_crystal_system monoclinic
_space_group_IT_number 5
_space_group_name_Hall 'C 2y'
_space_group_name_H-M_alt 'C 1 2 1'
_atom_sites_solution_hydrogens mixed
_atom_sites_solution_primary dual
_cell_angle_alpha 90
_cell_angle_beta 118.975(11)
_cell_angle_gamma 90
_cell_formula_units_Z 4
_cell_length_a 21.684(13)
_cell_length_b 7.275(4)
_cell_length_c 14.320(9)
_cell_measurement_reflns_used 2000
_cell_measurement_temperature 298
_cell_measurement_theta_max 26.00
_cell_measurement_theta_min 2.15
_cell_volume 1976(2)
_computing_molecular_graphics 'Olex2 (Dolomanov et al., 2009)'
_computing_publication_material 'Olex2 (Dolomanov et al., 2009)'
_computing_structure_refinement 'ShelXL (Sheldrick, 2015)'
_computing_structure_solution 'ShelXT (Sheldrick, 2015)'
_diffrn_ambient_temperature 298
_diffrn_measured_fraction_theta_full 0.990
_diffrn_measured_fraction_theta_max 0.990
_diffrn_measurement_device_type 'Bruker APEX-II CCD'
_diffrn_measurement_method 'phi and omega scans'
_diffrn_radiation_type MoK\a
_diffrn_radiation_wavelength 0.71073
_diffrn_reflns_av_R_equivalents 0.0279
_diffrn_reflns_av_unetI/netI 0.0360
_diffrn_reflns_Laue_measured_fraction_full 0.990
_diffrn_reflns_Laue_measured_fraction_max 0.990
_diffrn_reflns_limit_h_max 25
_diffrn_reflns_limit_h_min -25
_diffrn_reflns_limit_k_max 8
_diffrn_reflns_limit_k_min -8
_diffrn_reflns_limit_l_max 17
_diffrn_reflns_limit_l_min -16
_diffrn_reflns_number 6731
_diffrn_reflns_point_group_measured_fraction_full 0.992
_diffrn_reflns_point_group_measured_fraction_max 0.992
_diffrn_reflns_theta_full 24.996
_diffrn_reflns_theta_max 24.996
_diffrn_reflns_theta_min 1.626
_exptl_absorpt_coefficient_mu 0.103
_exptl_absorpt_correction_T_max 0.7859
_exptl_absorpt_correction_T_min 0.5786
_exptl_absorpt_correction_type multi-scan
_exptl_absorpt_process_details Bruker;SADABS;2012
_exptl_crystal_colour colourless
_exptl_crystal_colour_primary colourless
_exptl_crystal_density_diffrn 1.339
_exptl_crystal_description block
_exptl_crystal_F_000 856
_exptl_crystal_size_max 0.28
_exptl_crystal_size_mid 0.15
_exptl_crystal_size_min 0.12
_refine_diff_density_max 0.186
_refine_diff_density_min -0.141
_refine_diff_density_rms 0.029
_refine_ls_abs_structure_details
;
 Refined as an inversion twin.
;
_refine_ls_abs_structure_Flack 0.0(13)
_refine_ls_extinction_coef 0.0054(10)
_refine_ls_extinction_expression Fc^*^=kFc[1+0.001xFc^2^\l^3^/sin(2\q)]^-1/4^
_refine_ls_extinction_method 'SHELXL-2014/7 (Sheldrick 2014'
_refine_ls_goodness_of_fit_ref 1.063
_refine_ls_hydrogen_treatment constr
_refine_ls_matrix_type full
_refine_ls_number_parameters 265
_refine_ls_number_reflns 3180
_refine_ls_number_restraints 1
_refine_ls_restrained_S_all 1.063
_refine_ls_R_factor_all 0.0423
_refine_ls_R_factor_gt 0.0362
_refine_ls_shift/su_max 0.001
_refine_ls_shift/su_mean 0.000
_refine_ls_structure_factor_coef Fsqd
_refine_ls_weighting_details 'w=1/[\s^2^(Fo^2^)+(0.0500P)^2^+0.0303P] where P=(Fo^2^+2Fc^2^)/3'
_refine_ls_weighting_scheme calc
_refine_ls_wR_factor_gt 0.0889
_refine_ls_wR_factor_ref 0.0920
_reflns_Friedel_coverage 0.846
_reflns_Friedel_fraction_full 0.994
_reflns_Friedel_fraction_max 0.994
_reflns_number_gt 2782
_reflns_number_total 3180
_reflns_threshold_expression 'I > 2\s(I)'
_cod_data_source_file suppl_ncrs-2018-0038_suppl.cif
_cod_data_source_block m
_cod_database_code 8106312
_shelx_space_group_comment
;
The symmetry employed for this shelxl refinement is uniquely defined
by the following loop, which should always be used as a source of
symmetry information in preference to the above space-group names.
They are only intended as comments.
;
_shelx_estimated_absorpt_t_max 0.988
_shelx_estimated_absorpt_t_min 0.972
_olex2_refinement_description
;
1. Twinned data refinement
 Scales: 1.0(13)
 -0.0(13)
2. Fixed Uiso
 At 1.2 times of:
  All C(H) groups, All C(H,H) groups
 At 1.5 times of:
  All C(H,H,H) groups, All O(H) groups, All O(H,H) groups
3.a Free rotating group:
 O1W(H1WA,H1WB)
3.b Ternary CH refined with riding coordinates:
 C13(H13), C5(H5A), C1(H1A), C9(H9), C6(H6), C15(H15), C14(H14)
3.c Secondary CH2 refined with riding coordinates:
 C11(H11A,H11B), C12(H12A,H12B), C2(H2A,H2B), C3(H3A,H3B)
3.d X=CH2 refined with riding coordinates:
 C17(H17A,H17B)
3.e Idealised Me refined as rotating group:
 C18(H18A,H18B,H18C), C19(H19A,H19B,H19C)
3.f Idealised tetrahedral OH refined as rotating group:
 O4(H4), O2(H2), O5(H5), O3(H3), O1(H1)
;
_olex2_submission_special_instructions 'No special instructions were received'
_publcif_info_exptl_table_max_cols 4
_publcif_info_exptl_table_use_headnotes n

loop_
_space_group_symop_operation_xyz
'x, y, z'
'-x, y, -z'
'x+1/2, y+1/2, z'
'-x+1/2, y+1/2, -z'

loop_
_atom_site_label
_atom_site_type_symbol
_atom_site_fract_x
_atom_site_fract_y
_atom_site_fract_z
_atom_site_U_iso_or_equiv
_atom_site_adp_type
_atom_site_occupancy
_atom_site_site_symmetry_order
_atom_site_calc_flag
_atom_site_refinement_flags_posn
_atom_site_refinement_flags_adp
_atom_site_refinement_flags_occupancy
_atom_site_disorder_assembly
_atom_site_disorder_group
O6 O 0.82004(10) 0.1521(3) 0.83061(14) 0.0431(5) Uani 1 1 d . . . . .
O4 O 0.70911(11) 0.2527(3) 0.54417(16) 0.0513(5) Uani 1 1 d . . . . .
H4 H 0.6972 0.1516 0.5156 0.077 Uiso 1 1 calc GR . . . .
O2 O 0.94759(11) 0.0481(3) 0.77058(18) 0.0552(6) Uani 1 1 d . . . . .
H2 H 0.9854 0.0062 0.8160 0.083 Uiso 1 1 calc GR . . . .
O5 O 0.81147(10) -0.0093(3) 0.68756(16) 0.0491(5) Uani 1 1 d . . . . .
H5 H 0.8528 -0.0352 0.7077 0.074 Uiso 1 1 calc GR . . . .
O3 O 0.81428(10) 0.4196(3) 0.53502(16) 0.0568(6) Uani 1 1 d . . . . .
H3 H 0.7749 0.3795 0.5180 0.085 Uiso 1 1 calc GR . . . .
O1 O 0.84642(11) 0.6845(3) 0.95572(17) 0.0595(6) Uani 1 1 d . . . . .
H1 H 0.8487 0.6006 0.9956 0.089 Uiso 1 1 calc GR . . . .
O7 O 0.83642(12) 0.3135(3) 0.97054(17) 0.0562(6) Uani 1 1 d . . . . .
C7 C 0.80727(14) 0.1664(4) 0.7188(2) 0.0386(6) Uani 1 1 d . . . . .
C8 C 0.86364(13) 0.2984(4) 0.7232(2) 0.0354(6) Uani 1 1 d . . . . .
C10 C 0.79511(13) 0.4740(4) 0.8000(2) 0.0381(6) Uani 1 1 d . . . . .
C13 C 0.98124(15) 0.3701(4) 0.7687(2) 0.0471(7) Uani 1 1 d . . . . .
H13 H 1.0294 0.3269 0.7922 0.057 Uiso 1 1 calc R . . . .
C5 C 0.72399(13) 0.4222(4) 0.6981(2) 0.0424(7) Uani 1 1 d . . . . .
H5A H 0.7180 0.5125 0.6436 0.051 Uiso 1 1 calc R . . . .
C20 C 0.81831(14) 0.3115(4) 0.8752(2) 0.0408(7) Uani 1 1 d . . . . .
C1 C 0.78786(14) 0.6534(5) 0.8511(2) 0.0472(7) Uani 1 1 d . . . . .
H1A H 0.7873 0.7548 0.8057 0.057 Uiso 1 1 calc R . . . .
C9 C 0.85221(13) 0.4900(4) 0.7619(2) 0.0362(6) Uani 1 1 d . . . . .
H9 H 0.8327 0.5719 0.6998 0.043 Uiso 1 1 calc R . . . .
C6 C 0.73157(13) 0.2358(4) 0.6551(2) 0.0410(7) Uani 1 1 d . . . . .
H6 H 0.7005 0.1477 0.6638 0.049 Uiso 1 1 calc R . . . .
C11 C 0.92205(14) 0.5767(4) 0.8466(2) 0.0453(7) Uani 1 1 d . . . . .
H11A H 0.9143 0.7059 0.8541 0.054 Uiso 1 1 calc R . . . .
H11B H 0.9365 0.5177 0.9148 0.054 Uiso 1 1 calc R . . . .
C15 C 0.86578(14) 0.3079(4) 0.6163(2) 0.0423(7) Uani 1 1 d . . . . .
H15 H 0.8615 0.1827 0.5885 0.051 Uiso 1 1 calc R . . . .
C14 C 0.93987(14) 0.2325(4) 0.7985(2) 0.0423(7) Uani 1 1 d . . . . .
H14 H 0.9521 0.2427 0.8738 0.051 Uiso 1 1 calc R . . . .
C4 C 0.65640(15) 0.4365(5) 0.7094(3) 0.0600(9) Uani 1 1 d . . . . .
C16 C 0.93917(16) 0.3777(5) 0.6494(3) 0.0522(8) Uani 1 1 d . . . . .
C12 C 0.98131(16) 0.5588(4) 0.8184(3) 0.0527(8) Uani 1 1 d . . . . .
H12A H 1.0262 0.5761 0.8825 0.063 Uiso 1 1 calc R . . . .
H12B H 0.9763 0.6552 0.7684 0.063 Uiso 1 1 calc R . . . .
C2 C 0.72062(17) 0.6673(6) 0.8585(3) 0.0668(9) Uani 1 1 d . . . . .
H2A H 0.7226 0.5801 0.9111 0.080 Uiso 1 1 calc R . . . .
H2B H 0.7171 0.7897 0.8825 0.080 Uiso 1 1 calc R . . . .
C3 C 0.65578(18) 0.6292(6) 0.7524(3) 0.0732(11) Uani 1 1 d . . . . .
H3A H 0.6529 0.7199 0.7007 0.088 Uiso 1 1 calc R . . . .
H3B H 0.6141 0.6420 0.7606 0.088 Uiso 1 1 calc R . . . .
C18 C 0.6521(2) 0.2901(6) 0.7828(3) 0.0810(12) Uani 1 1 d . . . . .
H18A H 0.6485 0.1707 0.7520 0.122 Uiso 1 1 calc GR . . . .
H18B H 0.6114 0.3123 0.7910 0.122 Uiso 1 1 calc GR . . . .
H18C H 0.6937 0.2954 0.8513 0.122 Uiso 1 1 calc GR . . . .
C19 C 0.59212(17) 0.4185(7) 0.5972(3) 0.0851(13) Uani 1 1 d . . . . .
H19A H 0.5932 0.5150 0.5523 0.128 Uiso 1 1 calc GR . . . .
H19B H 0.5496 0.4279 0.6020 0.128 Uiso 1 1 calc GR . . . .
H19C H 0.5935 0.3015 0.5672 0.128 Uiso 1 1 calc GR . . . .
C17 C 0.9603(2) 0.4375(8) 0.5836(3) 0.0886(14) Uani 1 1 d . . . . .
H17A H 1.0060 0.4816 0.6099 0.106 Uiso 1 1 calc R . . . .
H17B H 0.9296 0.4360 0.5105 0.106 Uiso 1 1 calc R . . . .
O1W O 0.42572(14) 0.4888(4) 0.0620(2) 0.0963(10) Uani 1 1 d . . . . .
H1WA H 0.3991 0.5821 0.0283 0.144 Uiso 1 1 d G . . . .
H1WB H 0.4037 0.3941 0.0229 0.144 Uiso 1 1 d G . . . .

loop_
_atom_site_aniso_label
_atom_site_aniso_U_11
_atom_site_aniso_U_22
_atom_site_aniso_U_33
_atom_site_aniso_U_23
_atom_site_aniso_U_13
_atom_site_aniso_U_12
O6 0.0491(11) 0.0369(11) 0.0385(11) 0.0036(9) 0.0173(9) -0.0025(9)
O4 0.0491(12) 0.0486(12) 0.0391(11) -0.0070(9) 0.0077(9) -0.0035(10)
O2 0.0526(12) 0.0389(12) 0.0581(14) 0.0024(10) 0.0143(11) 0.0136(9)
O5 0.0554(12) 0.0326(11) 0.0532(13) -0.0048(9) 0.0215(10) -0.0007(9)
O3 0.0525(12) 0.0624(15) 0.0444(12) 0.0214(11) 0.0148(10) 0.0060(11)
O1 0.0578(13) 0.0584(15) 0.0547(14) -0.0181(11) 0.0213(11) -0.0069(11)
O7 0.0681(14) 0.0585(14) 0.0402(13) 0.0047(10) 0.0248(11) 0.0003(11)
C7 0.0453(15) 0.0304(14) 0.0343(15) -0.0007(12) 0.0146(12) -0.0011(12)
C8 0.0345(14) 0.0325(14) 0.0315(15) 0.0040(11) 0.0098(12) 0.0053(11)
C10 0.0338(13) 0.0381(15) 0.0374(15) -0.0012(12) 0.0133(12) -0.0011(11)
C13 0.0370(15) 0.0501(18) 0.0526(18) 0.0040(14) 0.0203(14) 0.0056(12)
C5 0.0343(14) 0.0430(17) 0.0407(16) 0.0000(13) 0.0109(12) 0.0028(12)
C20 0.0352(15) 0.0444(18) 0.0386(18) -0.0019(13) 0.0145(13) -0.0052(12)
C1 0.0441(16) 0.0443(16) 0.0481(17) -0.0085(15) 0.0182(14) 0.0006(14)
C9 0.0369(14) 0.0316(14) 0.0345(15) 0.0008(12) 0.0128(12) -0.0009(11)
C6 0.0352(14) 0.0389(16) 0.0397(17) -0.0020(13) 0.0109(12) -0.0060(12)
C11 0.0447(16) 0.0369(15) 0.0520(18) -0.0057(13) 0.0215(15) -0.0060(12)
C15 0.0451(16) 0.0390(16) 0.0387(16) 0.0047(13) 0.0170(13) 0.0069(12)
C14 0.0391(15) 0.0387(16) 0.0409(17) 0.0014(12) 0.0130(13) 0.0078(12)
C4 0.0338(15) 0.072(2) 0.067(2) -0.0074(17) 0.0188(15) 0.0018(15)
C16 0.0520(18) 0.0542(19) 0.0563(19) 0.0010(15) 0.0308(16) 0.0058(14)
C12 0.0426(16) 0.0520(18) 0.061(2) -0.0042(16) 0.0230(16) -0.0088(14)
C2 0.061(2) 0.072(2) 0.073(2) -0.018(2) 0.0371(18) 0.0041(18)
C3 0.047(2) 0.088(3) 0.082(3) -0.014(2) 0.029(2) 0.0156(19)
C18 0.062(2) 0.095(3) 0.103(3) -0.012(3) 0.053(2) -0.016(2)
C19 0.0356(18) 0.109(4) 0.088(3) -0.019(2) 0.0118(18) 0.007(2)
C17 0.074(2) 0.133(4) 0.077(3) 0.007(3) 0.050(2) -0.011(3)
O1W 0.0749(18) 0.0568(17) 0.089(2) 0.0012(16) -0.0139(14) -0.0141(14)

loop_
_atom_type_symbol
_atom_type_description
_atom_type_scat_dispersion_real
_atom_type_scat_dispersion_imag
_atom_type_scat_source
C C 0.0033 0.0016 'International Tables Vol C Tables 4.2.6.8 and 6.1.1.4'
H H 0.0000 0.0000 'International Tables Vol C Tables 4.2.6.8 and 6.1.1.4'
O O 0.0106 0.0060 'International Tables Vol C Tables 4.2.6.8 and 6.1.1.4'

loop_
_geom_angle_atom_site_label_1
_geom_angle_atom_site_label_2
_geom_angle_atom_site_label_3
_geom_angle
_geom_angle_site_symmetry_1
_geom_angle_site_symmetry_3
C20 O6 C7 114.8(2) . .
C6 O4 H4 109.5 . .
C14 O2 H2 109.5 . .
C7 O5 H5 109.5 . .
C15 O3 H3 109.5 . .
C1 O1 H1 109.5 . .
O6 C7 C8 105.71(19) . .
O6 C7 C6 104.6(2) . .
O5 C7 O6 106.2(2) . .
O5 C7 C8 114.8(2) . .
O5 C7 C6 109.6(2) . .
C6 C7 C8 115.0(2) . .
C7 C8 C9 108.2(2) . .
C7 C8 C15 113.1(2) . .
C7 C8 C14 113.3(2) . .
C15 C8 C9 113.3(2) . .
C14 C8 C9 109.1(2) . .
C14 C8 C15 99.7(2) . .
C5 C10 C9 106.1(2) . .
C20 C10 C5 108.2(2) . .
C20 C10 C1 113.6(2) . .
C20 C10 C9 104.9(2) . .
C1 C10 C5 111.3(2) . .
C1 C10 C9 112.2(2) . .
C14 C13 H13 111.3 . .
C14 C13 C12 108.7(2) . .
C16 C13 H13 111.3 . .
C16 C13 C14 103.1(3) . .
C16 C13 C12 110.9(3) . .
C12 C13 H13 111.3 . .
C10 C5 H5A 105.7 . .
C6 C5 C10 109.7(2) . .
C6 C5 H5A 105.7 . .
C6 C5 C4 113.1(2) . .
C4 C5 C10 116.0(2) . .
C4 C5 H5A 105.7 . .
O6 C20 C10 114.6(2) . .
O7 C20 O6 118.4(3) . .
O7 C20 C10 127.0(3) . .
O1 C1 C10 112.7(2) . .
O1 C1 H1A 107.1 . .
O1 C1 C2 108.1(2) . .
C10 C1 H1A 107.1 . .
C2 C1 C10 114.4(3) . .
C2 C1 H1A 107.1 . .
C8 C9 C10 110.0(2) . .
C8 C9 H9 107.0 . .
C10 C9 H9 107.0 . .
C11 C9 C8 112.3(2) . .
C11 C9 C10 113.2(2) . .
C11 C9 H9 107.0 . .
O4 C6 C7 112.6(2) . .
O4 C6 C5 109.1(2) . .
O4 C6 H6 108.3 . .
C7 C6 C5 110.2(2) . .
C7 C6 H6 108.3 . .
C5 C6 H6 108.3 . .
C9 C11 H11A 109.0 . .
C9 C11 H11B 109.0 . .
H11A C11 H11B 107.8 . .
C12 C11 C9 112.9(2) . .
C12 C11 H11A 109.0 . .
C12 C11 H11B 109.0 . .
O3 C15 C8 116.5(2) . .
O3 C15 H15 108.5 . .
O3 C15 C16 110.9(2) . .
C8 C15 H15 108.5 . .
C16 C15 C8 103.6(2) . .
C16 C15 H15 108.5 . .
O2 C14 C8 109.0(2) . .
O2 C14 C13 111.7(2) . .
O2 C14 H14 111.9 . .
C8 C14 H14 111.9 . .
C13 C14 C8 100.0(2) . .
C13 C14 H14 111.9 . .
C3 C4 C5 107.2(3) . .
C3 C4 C19 108.5(3) . .
C18 C4 C5 113.5(3) . .
C18 C4 C3 110.2(3) . .
C18 C4 C19 109.4(3) . .
C19 C4 C5 107.9(3) . .
C13 C16 C15 108.2(2) . .
C17 C16 C13 127.0(3) . .
C17 C16 C15 124.7(3) . .
C13 C12 H12A 109.1 . .
C13 C12 H12B 109.1 . .
C11 C12 C13 112.6(2) . .
C11 C12 H12A 109.1 . .
C11 C12 H12B 109.1 . .
H12A C12 H12B 107.8 . .
C1 C2 H2A 109.2 . .
C1 C2 H2B 109.2 . .
H2A C2 H2B 107.9 . .
C3 C2 C1 112.0(3) . .
C3 C2 H2A 109.2 . .
C3 C2 H2B 109.2 . .
C4 C3 H3A 109.1 . .
C4 C3 H3B 109.1 . .
C2 C3 C4 112.7(3) . .
C2 C3 H3A 109.1 . .
C2 C3 H3B 109.1 . .
H3A C3 H3B 107.8 . .
C4 C18 H18A 109.5 . .
C4 C18 H18B 109.5 . .
C4 C18 H18C 109.5 . .
H18A C18 H18B 109.5 . .
H18A C18 H18C 109.5 . .
H18B C18 H18C 109.5 . .
C4 C19 H19A 109.5 . .
C4 C19 H19B 109.5 . .
C4 C19 H19C 109.5 . .
H19A C19 H19B 109.5 . .
H19A C19 H19C 109.5 . .
H19B C19 H19C 109.5 . .
C16 C17 H17A 120.0 . .
C16 C17 H17B 120.0 . .
H17A C17 H17B 120.0 . .
H1WA O1W H1WB 104.5 . .

loop_
_geom_bond_atom_site_label_1
_geom_bond_atom_site_label_2
_geom_bond_distance
_geom_bond_site_symmetry_2
O6 C7 1.490(3) .
O6 C20 1.333(3) .
O4 H4 0.8200 .
O4 C6 1.423(3) .
O2 H2 0.8200 .
O2 C14 1.433(4) .
O5 H5 0.8200 .
O5 C7 1.372(4) .
O3 H3 0.8200 .
O3 C15 1.415(3) .
O1 H1 0.8200 .
O1 C1 1.437(4) .
O7 C20 1.224(3) .
C7 C8 1.532(4) .
C7 C6 1.527(4) .
C8 C9 1.564(4) .
C8 C15 1.555(4) .
C8 C14 1.549(4) .
C10 C5 1.571(4) .
C10 C20 1.511(4) .
C10 C1 1.541(4) .
C10 C9 1.581(3) .
C13 H13 0.9800 .
C13 C14 1.537(4) .
C13 C16 1.497(4) .
C13 C12 1.546(4) .
C5 H5A 0.9800 .
C5 C6 1.531(4) .
C5 C4 1.554(4) .
C1 H1A 0.9800 .
C1 C2 1.516(4) .
C9 H9 0.9800 .
C9 C11 1.544(4) .
C6 H6 0.9800 .
C11 H11A 0.9700 .
C11 H11B 0.9700 .
C11 C12 1.528(4) .
C15 H15 0.9800 .
C15 C16 1.511(4) .
C14 H14 0.9800 .
C4 C3 1.533(5) .
C4 C18 1.530(5) .
C4 C19 1.541(5) .
C16 C17 1.305(5) .
C12 H12A 0.9700 .
C12 H12B 0.9700 .
C2 H2A 0.9700 .
C2 H2B 0.9700 .
C2 C3 1.515(5) .
C3 H3A 0.9700 .
C3 H3B 0.9700 .
C18 H18A 0.9600 .
C18 H18B 0.9600 .
C18 H18C 0.9600 .
C19 H19A 0.9600 .
C19 H19B 0.9600 .
C19 H19C 0.9600 .
C17 H17A 0.9300 .
C17 H17B 0.9300 .
O1W H1WA 0.8698 .
O1W H1WB 0.8699 .

loop_
_twin_individual_id
_twin_individual_mass_fraction_refined
1 1.0(13)
2 -0.0(13)

loop_
_publcif_info_datablock.id
_publcif_info_datablock.publ_exptl
_publcif_info_datablock.publ_geom
_publcif_info_datablock.structure
{ce38c5ec-447b-4635-92a2-3cf77e4530d5} y y y

loop_
_publcif_info_exptl_table_extra_item
sin_theta_over_lambda_max

loop_
_publcif_info_tables.block_id
_publcif_info_tables.reference_item
{ce38c5ec-447b-4635-92a2-3cf77e4530d5} '_publcif_info_datablock.publ_exptl'

loop_
_publcif_info_cif.paper_type
CB
